data_7007450
loop_
_publ_author_name
'Joe, Dae June'
'Wu, Chun Ji'
'Bok, Taekki'
'Lee, Eun Jung'
'Lee, Choong Hoon'
'Han, Won-Sik'
'Kang, Sang Ook'
'Lee, Bun Yeoul'

_publ_section_title
;
 o-Phenylene-bridged Cp/sulfonamido titanium complexes for
 ethylene/1-octene copolymerization.
;
_journal_issue 33
_journal_name_full 'Dalton transactions (Cambridge, England : 2003)'
_journal_page_first 4056
_journal_page_last 4062
_journal_paper_doi 10.1039/b605345a
_journal_year 2006
_chemical_formula_sum 'C40 H36 Cl4 F4 N2 O5 S2 Ti2'
_chemical_formula_weight 1002.43
_chemical_name_systematic
;
?
;
_space_group_IT_number 2
_symmetry_cell_setting triclinic
_symmetry_space_group_name_Hall '-P 1'
_symmetry_space_group_name_H-M 'P -1'
_atom_sites_solution_hydrogens geom
_atom_sites_solution_primary direct
_atom_sites_solution_secondary difmap
_audit_creation_method SHELXL-97
_cell_angle_alpha 101.172(12)
_cell_angle_beta 97.017(13)
_cell_angle_gamma 102.053(13)
_cell_formula_units_Z 2
_cell_length_a 8.927(5)
_cell_length_b 13.917(8)
_cell_length_c 18.663(10)
_cell_measurement_reflns_used 741
_cell_measurement_temperature 233(2)
_cell_measurement_theta_max 14.034
_cell_measurement_theta_min 2.427
_cell_volume 2192(2)
_computing_cell_refinement 'SMART (Bruker, 1999)'
_computing_data_collection 'SMART (Bruker, 1999)'
_computing_data_reduction 'SAINT-Plus (Bruker, 1999)'
_computing_molecular_graphics 'Ortep-3 for Windows (Farrugia, 1997)'
_computing_publication_material 'SHELXL-97 (Sheldrick, 1997)'
_computing_structure_refinement 'SHELXL-97 (Sheldrick, 1997)'
_computing_structure_solution 'SHELXS-97 (Sheldrick, 1997)'
_diffrn_ambient_temperature 233(2)
_diffrn_measured_fraction_theta_full 0.993
_diffrn_measured_fraction_theta_max 0.993
_diffrn_measurement_device_type 'Bruker SMART 1000 CCD diffractometer'
_diffrn_measurement_method \w-scans
_diffrn_radiation_monochromator graphite
_diffrn_radiation_source 'fine-focus sealed tube'
_diffrn_radiation_type MoK\a
_diffrn_radiation_wavelength 0.71073
_diffrn_reflns_av_R_equivalents 0.3568
_diffrn_reflns_av_sigmaI/netI 0.6265
_diffrn_reflns_limit_h_max 11
_diffrn_reflns_limit_h_min -11
_diffrn_reflns_limit_k_max 18
_diffrn_reflns_limit_k_min -18
_diffrn_reflns_limit_l_max 24
_diffrn_reflns_limit_l_min -24
_diffrn_reflns_number 30361
_diffrn_reflns_theta_full 28.42
_diffrn_reflns_theta_max 28.42
_diffrn_reflns_theta_min 1.13
_exptl_absorpt_coefficient_mu 0.765
_exptl_absorpt_correction_T_max 0.9563
_exptl_absorpt_correction_T_min 0.8985
_exptl_crystal_colour yellow
_exptl_crystal_density_diffrn 1.519
_exptl_crystal_density_method 'not measured'
_exptl_crystal_description Plate
_exptl_crystal_F_000 1020
_exptl_crystal_size_max 0.14
_exptl_crystal_size_mid 0.13
_exptl_crystal_size_min 0.06
_refine_diff_density_max 0.759
_refine_diff_density_min -0.592
_refine_diff_density_rms 0.161
_refine_ls_extinction_coef 0.048(4)
_refine_ls_extinction_expression Fc^*^=kFc[1+0.001xFc^2^\l^3^/sin(2\q)]^-1/4^
_refine_ls_extinction_method SHELXL
_refine_ls_goodness_of_fit_ref 0.856
_refine_ls_hydrogen_treatment fixed
_refine_ls_matrix_type full
_refine_ls_number_parameters 539
_refine_ls_number_reflns 10937
_refine_ls_number_restraints 0
_refine_ls_restrained_S_all 0.856
_refine_ls_R_factor_all 0.3708
_refine_ls_R_factor_gt 0.0924
_refine_ls_shift/su_max 0.000
_refine_ls_shift/su_mean 0.000
_refine_ls_structure_factor_coef Fsqd
_refine_ls_weighting_details 'calc w=1/[\s^2^(Fo^2^)+(0.0767P)^2^+0.0000P] where P=(Fo^2^+2Fc^2^)/3'
_refine_ls_weighting_scheme calc
_refine_ls_wR_factor_gt 0.1957
_refine_ls_wR_factor_ref 0.3499
_reflns_number_gt 2371
_reflns_number_total 10937
_reflns_threshold_expression >2sigma(I)
_cod_data_source_file b605345a.txt
_cod_data_source_block 28
_cod_depositor_comments
;
The following automatic conversions were performed:
'_symmetry_cell_setting' value 'Triclinic' changed to 'triclinic'
according to '/home/saulius/struct/CIF-dictionaries/cif_core.dic'
dictionary named 'cif_core.dic' version 2.4.1 from 2010-06-29.

Automatic conversion script
Id: cif_fix_enum 1527 2010-12-29 10:47:43Z saulius 
;
_cod_original_sg_symbol_H-M P-1
_cod_database_code 7007450

loop_
_symmetry_equiv_pos_as_xyz
'x, y, z'
'-x, -y, -z'

loop_
_atom_site_label
_atom_site_type_symbol
_atom_site_fract_x
_atom_site_fract_y
_atom_site_fract_z
_atom_site_U_iso_or_equiv
_atom_site_adp_type
_atom_site_occupancy
_atom_site_symmetry_multiplicity
_atom_site_calc_flag
_atom_site_refinement_flags
_atom_site_disorder_assembly
_atom_site_disorder_group
Ti1 Ti 0.1599(2) 0.21491(15) 0.22969(11) 0.0512(7) Uani 1 1 d . . .
Ti2 Ti 0.5262(2) 0.27633(15) 0.17269(11) 0.0532(7) Uani 1 1 d . . .
Cl1 Cl 0.1284(4) 0.3723(2) 0.24770(17) 0.0679(10) Uani 1 1 d . . .
Cl2 Cl -0.0140(3) 0.1323(2) 0.12645(16) 0.0654(10) Uani 1 1 d . . .
Cl3 Cl 0.5382(4) 0.4413(2) 0.19840(18) 0.0772(11) Uani 1 1 d . . .
Cl4 Cl 0.7052(4) 0.2633(3) 0.26241(17) 0.0801(11) Uani 1 1 d . . .
S1 S 0.3630(4) 0.1174(2) 0.51481(16) 0.0585(9) Uani 1 1 d . . .
S2 S 0.3577(4) 0.1311(3) -0.15390(19) 0.0701(10) Uani 1 1 d . . .
F1 F 0.6563(9) 0.5187(6) 0.4162(4) 0.096(2) Uani 1 1 d . . .
F2 F 0.7572(8) 0.2470(6) 0.5095(4) 0.084(2) Uani 1 1 d . . .
F3 F 0.0203(8) 0.4120(5) 0.0540(4) 0.082(2) Uani 1 1 d . . .
F4 F -0.0481(8) 0.1291(6) -0.1356(4) 0.086(2) Uani 1 1 d . . .
O1 O 0.2367(9) 0.1604(6) 0.4986(4) 0.070(2) Uani 1 1 d . . .
O2 O 0.3387(9) 0.0132(6) 0.5166(4) 0.069(2) Uani 1 1 d . . .
O3 O 0.4911(10) 0.2029(7) -0.1133(4) 0.077(3) Uani 1 1 d . . .
O4 O 0.3680(12) 0.0350(6) -0.1941(5) 0.097(3) Uani 1 1 d . . .
O10 O 0.3417(7) 0.2252(5) 0.1974(3) 0.0481(19) Uani 1 1 d . . .
N1 N 0.4704(10) 0.1292(7) 0.4511(5) 0.058(3) Uani 1 1 d . . .
H1 H 0.4983 0.0776 0.4270 0.069 Uiso 1 1 calc R . .
N2 N 0.2414(10) 0.1035(7) -0.0957(5) 0.060(3) Uani 1 1 d . . .
H2 H 0.2141 0.0417 -0.0908 0.073 Uiso 1 1 calc R . .
C1 C 0.2508(13) 0.1093(9) 0.2996(6) 0.049(3) Uani 1 1 d . . .
C2 C 0.2681(13) 0.2023(9) 0.3498(6) 0.049(3) Uani 1 1 d . . .
C3 C 0.1218(13) 0.2241(9) 0.3566(6) 0.053(3) Uani 1 1 d . . .
C4 C 0.0120(15) 0.1420(9) 0.3093(6) 0.060(3) Uani 1 1 d . . .
H4 H -0.0961 0.1347 0.3004 0.072 Uiso 1 1 calc R . .
C5 C 0.0923(16) 0.0736(9) 0.2779(6) 0.063(3) Uani 1 1 d . . .
H5 H 0.0445 0.0107 0.2459 0.075 Uiso 1 1 calc R . .
C6 C 0.3720(15) 0.0582(9) 0.2768(6) 0.071(4) Uani 1 1 d . . .
H6A H 0.3966 0.0185 0.3120 0.107 Uiso 1 1 calc R . .
H6B H 0.4646 0.1081 0.2753 0.107 Uiso 1 1 calc R . .
H6C H 0.3344 0.0141 0.2280 0.107 Uiso 1 1 calc R . .
C7 C 0.0874(13) 0.3084(9) 0.4078(7) 0.071(4) Uani 1 1 d . . .
H7A H 0.1007 0.2976 0.4578 0.107 Uiso 1 1 calc R . .
H7B H -0.0189 0.3121 0.3931 0.107 Uiso 1 1 calc R . .
H7C H 0.1578 0.3711 0.4064 0.107 Uiso 1 1 calc R . .
C8 C 0.4189(13) 0.2655(9) 0.3914(5) 0.048(3) Uani 1 1 d . . .
C9 C 0.4710(15) 0.3664(10) 0.3868(6) 0.059(3) Uani 1 1 d . . .
H9 H 0.4061 0.3955 0.3586 0.070 Uiso 1 1 calc R . .
C10 C 0.6120(17) 0.4219(10) 0.4221(7) 0.069(4) Uani 1 1 d . . .
C11 C 0.7107(15) 0.3854(11) 0.4641(7) 0.067(4) Uani 1 1 d . . .
H11 H 0.8094 0.4247 0.4882 0.080 Uiso 1 1 calc R . .
C12 C 0.6585(15) 0.2879(11) 0.4695(6) 0.066(4) Uani 1 1 d . . .
C13 C 0.5177(14) 0.2270(9) 0.4357(6) 0.050(3) Uani 1 1 d . . .
C14 C 0.4751(14) 0.1914(9) 0.5975(6) 0.055(3) Uani 1 1 d . . .
C15 C 0.4642(15) 0.2873(10) 0.6225(8) 0.071(4) Uani 1 1 d . . .
H15 H 0.3945 0.3145 0.5955 0.085 Uiso 1 1 calc R . .
C16 C 0.5551(16) 0.3443(10) 0.6874(8) 0.076(4) Uani 1 1 d . . .
H16 H 0.5475 0.4111 0.7042 0.091 Uiso 1 1 calc R . .
C17 C 0.6571(15) 0.3064(10) 0.7285(7) 0.064(3) Uani 1 1 d . . .
C18 C 0.6710(16) 0.2108(10) 0.7020(8) 0.084(4) Uani 1 1 d . . .
H18 H 0.7423 0.1844 0.7289 0.100 Uiso 1 1 calc R . .
C19 C 0.5823(17) 0.1527(10) 0.6366(8) 0.085(4) Uani 1 1 d . . .
H19 H 0.5939 0.0872 0.6183 0.102 Uiso 1 1 calc R . .
C20 C 0.7517(18) 0.3673(10) 0.8014(7) 0.094(5) Uani 1 1 d . . .
H20A H 0.7881 0.4367 0.7979 0.141 Uiso 1 1 calc R . .
H20B H 0.8402 0.3395 0.8134 0.141 Uiso 1 1 calc R . .
H20C H 0.6880 0.3649 0.8398 0.141 Uiso 1 1 calc R . .
C51 C 0.4478(14) 0.1413(8) 0.0650(6) 0.050(3) Uani 1 1 d . . .
C52 C 0.4266(13) 0.2297(9) 0.0428(6) 0.055(3) Uani 1 1 d . . .
C53 C 0.5734(13) 0.2991(9) 0.0537(6) 0.051(3) Uani 1 1 d . . .
C54 C 0.6857(14) 0.2560(9) 0.0839(6) 0.058(3) Uani 1 1 d . . .
H54 H 0.7928 0.2859 0.0965 0.070 Uiso 1 1 calc R . .
C55 C 0.6121(14) 0.1592(9) 0.0925(6) 0.056(3) Uani 1 1 d . . .
H55 H 0.6614 0.1146 0.1126 0.067 Uiso 1 1 calc R . .
C56 C 0.3314(13) 0.0484(8) 0.0617(6) 0.063(3) Uani 1 1 d . . .
H56A H 0.2343 0.0649 0.0713 0.094 Uiso 1 1 calc R . .
H56B H 0.3677 0.0145 0.0987 0.094 Uiso 1 1 calc R . .
H56C H 0.3152 0.0045 0.0128 0.094 Uiso 1 1 calc R . .
C57 C 0.6064(14) 0.3978(9) 0.0297(7) 0.071(4) Uani 1 1 d . . .
H57A H 0.7029 0.4410 0.0587 0.106 Uiso 1 1 calc R . .
H57B H 0.5221 0.4307 0.0373 0.106 Uiso 1 1 calc R . .
H57C H 0.6154 0.3852 -0.0224 0.106 Uiso 1 1 calc R . .
C58 C 0.2744(14) 0.2453(9) 0.0118(6) 0.052(3) Uani 1 1 d . . .
C59 C 0.2190(13) 0.3250(9) 0.0471(7) 0.057(3) Uani 1 1 d . . .
H59 H 0.2806 0.3718 0.0889 0.069 Uiso 1 1 calc R . .
C60 C 0.0729(16) 0.3351(10) 0.0205(8) 0.066(4) Uani 1 1 d . . .
C61 C -0.0203(15) 0.2687(11) -0.0413(7) 0.073(4) Uani 1 1 d . . .
H61 H -0.1205 0.2744 -0.0590 0.087 Uiso 1 1 calc R . .
C62 C 0.0433(15) 0.1935(10) -0.0753(7) 0.063(3) Uani 1 1 d . . .
C63 C 0.1842(15) 0.1809(8) -0.0527(7) 0.054(3) Uani 1 1 d . . .
C64 C 0.2613(14) 0.1917(10) -0.2143(6) 0.061(3) Uani 1 1 d . . .
C65 C 0.2611(15) 0.2883(11) -0.1884(7) 0.077(4) Uani 1 1 d . . .
H65 H 0.3131 0.3225 -0.1405 0.093 Uiso 1 1 calc R . .
C66 C 0.1814(15) 0.3387(13) -0.2341(10) 0.102(6) Uani 1 1 d . . .
H66 H 0.1813 0.4067 -0.2164 0.123 Uiso 1 1 calc R . .
C67 C 0.1062(18) 0.2896(19) -0.3025(11) 0.110(6) Uani 1 1 d . . .
C68 C 0.1095(18) 0.1918(17) -0.3273(8) 0.097(6) Uani 1 1 d . . .
H68 H 0.0581 0.1583 -0.3755 0.117 Uiso 1 1 calc R . .
C69 C 0.1839(19) 0.1394(12) -0.2855(9) 0.104(6) Uani 1 1 d . . .
H69 H 0.1831 0.0714 -0.3038 0.125 Uiso 1 1 calc R . .
C70 C 0.0275(18) 0.3454(17) -0.3517(10) 0.174(10) Uani 1 1 d . . .
H70A H 0.0233 0.3138 -0.4033 0.261 Uiso 1 1 calc R . .
H70B H 0.0859 0.4151 -0.3416 0.261 Uiso 1 1 calc R . .
H70C H -0.0773 0.3432 -0.3419 0.261 Uiso 1 1 calc R . .

loop_
_atom_site_aniso_label
_atom_site_aniso_U_11
_atom_site_aniso_U_22
_atom_site_aniso_U_33
_atom_site_aniso_U_23
_atom_site_aniso_U_13
_atom_site_aniso_U_12
Ti1 0.0518(13) 0.0591(14) 0.0429(13) 0.0134(10) 0.0064(10) 0.0130(11)
Ti2 0.0547(14) 0.0578(15) 0.0476(13) 0.0093(11) 0.0109(10) 0.0154(11)
Cl1 0.076(2) 0.067(2) 0.070(2) 0.0229(17) 0.0187(17) 0.0292(18)
Cl2 0.0555(19) 0.080(2) 0.0552(19) 0.0172(17) -0.0013(15) 0.0084(17)
Cl3 0.090(2) 0.053(2) 0.081(2) -0.0016(18) 0.026(2) 0.0097(18)
Cl4 0.060(2) 0.119(3) 0.059(2) 0.012(2) 0.0047(17) 0.027(2)
S1 0.068(2) 0.064(2) 0.0466(19) 0.0161(16) 0.0087(16) 0.0209(18)
S2 0.081(3) 0.074(3) 0.059(2) 0.0150(19) 0.025(2) 0.019(2)
F1 0.091(6) 0.063(5) 0.113(7) 0.010(5) -0.006(5) -0.003(4)
F2 0.069(5) 0.104(6) 0.075(5) 0.024(4) -0.009(4) 0.022(4)
F3 0.088(5) 0.082(5) 0.079(5) 0.009(4) 0.005(4) 0.042(4)
F4 0.072(5) 0.104(6) 0.071(5) 0.007(5) 0.003(4) 0.015(4)
O1 0.073(6) 0.097(6) 0.058(5) 0.034(5) 0.024(4) 0.036(5)
O2 0.091(6) 0.055(5) 0.064(5) 0.018(4) 0.014(5) 0.022(5)
O3 0.065(6) 0.112(7) 0.058(6) 0.027(5) 0.024(5) 0.017(6)
O4 0.151(9) 0.063(6) 0.089(7) 0.000(5) 0.058(6) 0.044(6)
O10 0.045(4) 0.061(5) 0.039(4) 0.019(4) 0.010(3) 0.006(4)
N1 0.072(7) 0.054(7) 0.049(6) 0.007(5) 0.016(5) 0.021(5)
N2 0.080(7) 0.062(7) 0.055(6) 0.025(5) 0.031(5) 0.028(6)
C1 0.050(8) 0.062(8) 0.039(7) 0.011(6) 0.012(6) 0.015(7)
C2 0.049(8) 0.061(8) 0.033(6) 0.009(6) 0.003(6) 0.008(6)
C3 0.051(8) 0.053(8) 0.053(8) 0.010(6) 0.000(6) 0.011(7)
C4 0.061(8) 0.074(9) 0.055(8) 0.022(7) 0.017(7) 0.024(8)
C5 0.081(10) 0.057(8) 0.047(8) 0.014(6) 0.009(7) 0.006(8)
C6 0.102(10) 0.066(9) 0.051(8) 0.013(6) 0.000(7) 0.037(8)
C7 0.067(9) 0.098(10) 0.065(8) 0.024(8) 0.017(7) 0.045(8)
C8 0.065(8) 0.056(8) 0.028(6) 0.002(6) 0.021(6) 0.025(7)
C9 0.063(9) 0.071(10) 0.052(8) 0.013(7) 0.014(7) 0.036(8)
C10 0.077(10) 0.056(9) 0.065(9) 0.007(7) 0.001(8) 0.008(8)
C11 0.064(9) 0.066(10) 0.060(9) 0.005(7) -0.004(7) 0.009(8)
C12 0.065(9) 0.081(10) 0.044(8) 0.004(7) -0.011(7) 0.020(8)
C13 0.056(8) 0.054(8) 0.040(7) 0.001(6) 0.002(6) 0.025(7)
C14 0.081(9) 0.058(8) 0.034(7) 0.017(6) 0.021(6) 0.024(7)
C15 0.078(10) 0.078(10) 0.075(10) 0.030(8) 0.028(8) 0.039(8)
C16 0.096(11) 0.075(10) 0.068(10) 0.013(8) 0.022(9) 0.040(9)
C17 0.087(10) 0.055(9) 0.043(8) 0.000(7) 0.017(7) 0.007(8)
C18 0.105(11) 0.053(9) 0.079(10) 0.012(8) -0.020(9) 0.011(8)
C19 0.109(12) 0.049(8) 0.088(11) 0.006(8) -0.008(9) 0.022(8)
C20 0.136(13) 0.074(10) 0.075(11) 0.018(8) 0.022(10) 0.027(10)
C51 0.078(9) 0.042(7) 0.036(6) 0.007(5) 0.022(6) 0.022(7)
C52 0.045(7) 0.071(9) 0.050(7) 0.010(6) 0.008(6) 0.022(7)
C53 0.050(8) 0.054(8) 0.045(7) 0.005(6) 0.014(6) 0.008(7)
C54 0.059(8) 0.067(9) 0.053(8) 0.004(7) 0.008(6) 0.034(7)
C55 0.061(8) 0.064(9) 0.049(7) 0.011(6) 0.019(6) 0.024(7)
C56 0.084(9) 0.048(8) 0.049(7) -0.001(6) -0.002(7) 0.018(7)
C57 0.077(9) 0.074(9) 0.065(9) 0.019(7) 0.016(7) 0.021(7)
C58 0.074(9) 0.056(8) 0.033(7) 0.023(6) 0.017(6) 0.010(7)
C59 0.056(8) 0.061(8) 0.063(8) 0.024(7) 0.019(7) 0.020(7)
C60 0.076(10) 0.058(9) 0.073(9) 0.015(8) 0.020(8) 0.036(8)
C61 0.065(9) 0.093(11) 0.066(9) 0.029(8) 0.014(8) 0.022(9)
C62 0.057(9) 0.066(9) 0.056(8) 0.002(7) -0.008(7) 0.015(7)
C63 0.069(9) 0.051(8) 0.053(8) 0.026(7) 0.023(7) 0.020(7)
C64 0.070(9) 0.064(9) 0.044(8) 0.012(7) 0.008(6) 0.001(7)
C65 0.086(10) 0.076(11) 0.062(9) 0.026(8) -0.006(8) 0.004(8)
C66 0.049(9) 0.131(14) 0.131(15) 0.084(13) -0.001(9) -0.010(9)
C67 0.058(10) 0.17(2) 0.108(16) 0.078(15) 0.004(10) -0.009(13)
C68 0.083(11) 0.148(18) 0.049(10) 0.045(12) -0.001(8) -0.012(13)
C69 0.116(13) 0.097(12) 0.068(11) 0.016(10) 0.023(10) -0.046(11)
C70 0.078(11) 0.32(3) 0.169(19) 0.18(2) 0.009(12) 0.033(15)

loop_
_atom_type_symbol
_atom_type_description
_atom_type_scat_dispersion_real
_atom_type_scat_dispersion_imag
_atom_type_scat_source
C C 0.0033 0.0016 'International Tables Vol C Tables 4.2.6.8 and 6.1.1.4'
H H 0.0000 0.0000 'International Tables Vol C Tables 4.2.6.8 and 6.1.1.4'
N N 0.0061 0.0033 'International Tables Vol C Tables 4.2.6.8 and 6.1.1.4'
O O 0.0106 0.0060 'International Tables Vol C Tables 4.2.6.8 and 6.1.1.4'
F F 0.0171 0.0103 'International Tables Vol C Tables 4.2.6.8 and 6.1.1.4'
S S 0.1246 0.1234 'International Tables Vol C Tables 4.2.6.8 and 6.1.1.4'
Cl Cl 0.1484 0.1585 'International Tables Vol C Tables 4.2.6.8 and 6.1.1.4'
Ti Ti 0.2776 0.4457 'International Tables Vol C Tables 4.2.6.8 and 6.1.1.4'

loop_
_geom_angle_atom_site_label_1
_geom_angle_atom_site_label_2
_geom_angle_atom_site_label_3
_geom_angle
_geom_angle_site_symmetry_1
_geom_angle_site_symmetry_3
_geom_angle_publ_flag
O10 Ti1 Cl1 103.3(2) . . ?
O10 Ti1 Cl2 102.9(2) . . ?
Cl1 Ti1 Cl2 103.71(14) . . ?
O10 Ti1 C5 112.7(4) . . ?
Cl1 Ti1 C5 138.5(3) . . ?
Cl2 Ti1 C5 88.1(3) . . ?
O10 Ti1 C4 143.2(4) . . ?
Cl1 Ti1 C4 104.0(3) . . ?
Cl2 Ti1 C4 94.0(3) . . ?
C5 Ti1 C4 34.8(4) . . ?
O10 Ti1 C1 84.7(3) . . ?
Cl1 Ti1 C1 138.3(3) . . ?
Cl2 Ti1 C1 114.4(3) . . ?
C5 Ti1 C1 34.4(4) . . ?
C4 Ti1 C1 58.5(4) . . ?
O10 Ti1 C2 93.2(3) . . ?
Cl1 Ti1 C2 103.6(3) . . ?
Cl2 Ti1 C2 144.0(3) . . ?
C5 Ti1 C2 55.9(4) . . ?
C4 Ti1 C2 56.7(4) . . ?
C1 Ti1 C2 34.7(3) . . ?
O10 Ti1 C3 126.0(3) . . ?
Cl1 Ti1 C3 85.6(3) . . ?
Cl2 Ti1 C3 126.9(3) . . ?
C5 Ti1 C3 56.9(4) . . ?
C4 Ti1 C3 34.3(4) . . ?
C1 Ti1 C3 58.5(4) . . ?
C2 Ti1 C3 34.3(3) . . ?
O10 Ti2 Cl3 102.0(2) . . ?
O10 Ti2 Cl4 105.3(2) . . ?
Cl3 Ti2 Cl4 102.14(15) . . ?
O10 Ti2 C55 113.2(4) . . ?
Cl3 Ti2 C55 139.5(3) . . ?
Cl4 Ti2 C55 87.8(3) . . ?
O10 Ti2 C54 144.3(4) . . ?
Cl3 Ti2 C54 104.1(3) . . ?
Cl4 Ti2 C54 92.6(3) . . ?
C55 Ti2 C54 35.6(4) . . ?
O10 Ti2 C53 126.9(4) . . ?
Cl3 Ti2 C53 85.0(3) . . ?
Cl4 Ti2 C53 124.8(3) . . ?
C55 Ti2 C53 58.2(4) . . ?
C54 Ti2 C53 34.3(3) . . ?
O10 Ti2 C51 85.5(4) . . ?
Cl3 Ti2 C51 136.1(3) . . ?
Cl4 Ti2 C51 117.6(3) . . ?
C55 Ti2 C51 35.8(4) . . ?
C54 Ti2 C51 58.8(4) . . ?
C53 Ti2 C51 57.9(4) . . ?
O10 Ti2 C52 93.5(3) . . ?
Cl3 Ti2 C52 101.8(3) . . ?
Cl4 Ti2 C52 145.6(3) . . ?
C55 Ti2 C52 58.2(4) . . ?
C54 Ti2 C52 57.6(4) . . ?
C53 Ti2 C52 34.7(4) . . ?
C51 Ti2 C52 34.4(3) . . ?
O1 S1 O2 121.1(5) . . ?
O1 S1 N1 107.3(5) . . ?
O2 S1 N1 103.9(5) . . ?
O1 S1 C14 107.3(6) . . ?
O2 S1 C14 109.9(5) . . ?
N1 S1 C14 106.3(5) . . ?
O3 S2 O4 121.2(6) . . ?
O3 S2 N2 107.7(5) . . ?
O4 S2 N2 103.9(5) . . ?
O3 S2 C64 107.0(6) . . ?
O4 S2 C64 109.7(6) . . ?
N2 S2 C64 106.6(5) . . ?
Ti1 O10 Ti2 162.3(4) . . ?
C13 N1 S1 118.2(7) . . ?
C13 N1 H1 120.9 . . ?
S1 N1 H1 120.9 . . ?
C63 N2 S2 120.3(7) . . ?
C63 N2 H2 119.9 . . ?
S2 N2 H2 119.9 . . ?
C5 C1 C2 104.4(10) . . ?
C5 C1 C6 126.8(11) . . ?
C2 C1 C6 128.8(11) . . ?
C5 C1 Ti1 71.6(7) . . ?
C2 C1 Ti1 74.1(6) . . ?
C6 C1 Ti1 120.4(7) . . ?
C1 C2 C3 110.9(10) . . ?
C1 C2 C8 123.8(10) . . ?
C3 C2 C8 125.2(10) . . ?
C1 C2 Ti1 71.2(6) . . ?
C3 C2 Ti1 74.1(6) . . ?
C8 C2 Ti1 123.6(7) . . ?
C4 C3 C2 105.4(10) . . ?
C4 C3 C7 126.2(11) . . ?
C2 C3 C7 128.2(11) . . ?
C4 C3 Ti1 69.9(6) . . ?
C2 C3 Ti1 71.6(6) . . ?
C7 C3 Ti1 127.6(8) . . ?
C5 C4 C3 107.7(11) . . ?
C5 C4 Ti1 71.7(7) . . ?
C3 C4 Ti1 75.8(7) . . ?
C5 C4 H4 126.2 . . ?
C3 C4 H4 126.2 . . ?
Ti1 C4 H4 118.3 . . ?
C1 C5 C4 111.6(11) . . ?
C1 C5 Ti1 74.0(7) . . ?
C4 C5 Ti1 73.6(7) . . ?
C1 C5 H5 124.2 . . ?
C4 C5 H5 124.2 . . ?
Ti1 C5 H5 119.8 . . ?
C1 C6 H6A 109.5 . . ?
C1 C6 H6B 109.5 . . ?
H6A C6 H6B 109.5 . . ?
C1 C6 H6C 109.5 . . ?
H6A C6 H6C 109.5 . . ?
H6B C6 H6C 109.5 . . ?
C3 C7 H7A 109.5 . . ?
C3 C7 H7B 109.5 . . ?
H7A C7 H7B 109.5 . . ?
C3 C7 H7C 109.5 . . ?
H7A C7 H7C 109.5 . . ?
H7B C7 H7C 109.5 . . ?
C13 C8 C9 117.1(11) . . ?
C13 C8 C2 121.3(11) . . ?
C9 C8 C2 121.6(11) . . ?
C10 C9 C8 121.1(12) . . ?
C10 C9 H9 119.4 . . ?
C8 C9 H9 119.4 . . ?
C9 C10 C11 122.7(13) . . ?
C9 C10 F1 118.8(13) . . ?
C11 C10 F1 118.4(13) . . ?
C10 C11 C12 115.9(12) . . ?
C10 C11 H11 122.0 . . ?
C12 C11 H11 122.0 . . ?
C13 C12 C11 124.9(12) . . ?
C13 C12 F2 117.3(12) . . ?
C11 C12 F2 117.8(12) . . ?
C12 C13 C8 118.2(12) . . ?
C12 C13 N1 119.6(11) . . ?
C8 C13 N1 122.0(11) . . ?
C15 C14 C19 119.8(12) . . ?
C15 C14 S1 120.9(10) . . ?
C19 C14 S1 119.2(10) . . ?
C14 C15 C16 119.8(12) . . ?
C14 C15 H15 120.1 . . ?
C16 C15 H15 120.1 . . ?
C15 C16 C17 121.5(12) . . ?
C15 C16 H16 119.3 . . ?
C17 C16 H16 119.3 . . ?
C18 C17 C16 118.6(12) . . ?
C18 C17 C20 119.8(13) . . ?
C16 C17 C20 121.6(12) . . ?
C17 C18 C19 120.9(13) . . ?
C17 C18 H18 119.6 . . ?
C19 C18 H18 119.6 . . ?
C18 C19 C14 119.4(12) . . ?
C18 C19 H19 120.3 . . ?
C14 C19 H19 120.3 . . ?
C17 C20 H20A 109.5 . . ?
C17 C20 H20B 109.5 . . ?
H20A C20 H20B 109.5 . . ?
C17 C20 H20C 109.5 . . ?
H20A C20 H20C 109.5 . . ?
H20B C20 H20C 109.5 . . ?
C52 C51 C55 106.2(10) . . ?
C52 C51 C56 128.7(11) . . ?
C55 C51 C56 125.1(11) . . ?
C52 C51 Ti2 72.9(6) . . ?
C55 C51 Ti2 69.2(6) . . ?
C56 C51 Ti2 122.8(7) . . ?
C51 C52 C53 109.1(10) . . ?
C51 C52 C58 124.7(11) . . ?
C53 C52 C58 126.2(11) . . ?
C51 C52 Ti2 72.8(6) . . ?
C53 C52 Ti2 72.2(6) . . ?
C58 C52 Ti2 122.1(7) . . ?
C54 C53 C52 108.1(11) . . ?
C54 C53 C57 125.0(11) . . ?
C52 C53 C57 126.6(11) . . ?
C54 C53 Ti2 70.9(7) . . ?
C52 C53 Ti2 73.1(6) . . ?
C57 C53 Ti2 126.5(7) . . ?
C53 C54 C55 108.7(11) . . ?
C53 C54 Ti2 74.8(6) . . ?
C55 C54 Ti2 71.6(7) . . ?
C53 C54 H54 125.6 . . ?
C55 C54 H54 125.6 . . ?
Ti2 C54 H54 119.7 . . ?
C54 C55 C51 107.8(10) . . ?
C54 C55 Ti2 72.8(6) . . ?
C51 C55 Ti2 75.0(6) . . ?
C54 C55 H55 126.1 . . ?
C51 C55 H55 126.1 . . ?
Ti2 C55 H55 118.1 . . ?
C51 C56 H56A 109.5 . . ?
C51 C56 H56B 109.5 . . ?
H56A C56 H56B 109.5 . . ?
C51 C56 H56C 109.5 . . ?
H56A C56 H56C 109.5 . . ?
H56B C56 H56C 109.5 . . ?
C53 C57 H57A 109.5 . . ?
C53 C57 H57B 109.5 . . ?
H57A C57 H57B 109.5 . . ?
C53 C57 H57C 109.5 . . ?
H57A C57 H57C 109.5 . . ?
H57B C57 H57C 109.5 . . ?
C59 C58 C63 118.7(11) . . ?
C59 C58 C52 120.2(11) . . ?
C63 C58 C52 121.1(11) . . ?
C60 C59 C58 119.7(12) . . ?
C60 C59 H59 120.2 . . ?
C58 C59 H59 120.2 . . ?
F3 C60 C61 118.3(12) . . ?
F3 C60 C59 119.7(12) . . ?
C61 C60 C59 121.9(12) . . ?
C62 C61 C60 115.6(12) . . ?
C62 C61 H61 122.2 . . ?
C60 C61 H61 122.2 . . ?
C63 C62 F4 119.6(12) . . ?
C63 C62 C61 125.1(12) . . ?
F4 C62 C61 115.3(11) . . ?
C62 C63 C58 118.9(11) . . ?
C62 C63 N2 119.8(12) . . ?
C58 C63 N2 121.3(11) . . ?
C65 C64 C69 121.2(14) . . ?
C65 C64 S2 117.5(10) . . ?
C69 C64 S2 121.3(12) . . ?
C64 C65 C66 119.3(14) . . ?
C64 C65 H65 120.3 . . ?
C66 C65 H65 120.3 . . ?
C67 C66 C65 120.3(18) . . ?
C67 C66 H66 119.8 . . ?
C65 C66 H66 119.8 . . ?
C66 C67 C68 118.9(18) . . ?
C66 C67 C70 120(2) . . ?
C68 C67 C70 121(2) . . ?
C67 C68 C69 123.2(17) . . ?
C67 C68 H68 118.4 . . ?
C69 C68 H68 118.4 . . ?
C68 C69 C64 117.1(16) . . ?
C68 C69 H69 121.5 . . ?
C64 C69 H69 121.5 . . ?
C67 C70 H70A 109.5 . . ?
C67 C70 H70B 109.5 . . ?
H70A C70 H70B 109.5 . . ?
C67 C70 H70C 109.5 . . ?
H70A C70 H70C 109.5 . . ?
H70B C70 H70C 109.5 . . ?

loop_
_geom_bond_atom_site_label_1
_geom_bond_atom_site_label_2
_geom_bond_distance
_geom_bond_site_symmetry_2
_geom_bond_publ_flag
Ti1 O10 1.786(7) . ?
Ti1 Cl1 2.233(4) . ?
Ti1 Cl2 2.260(4) . ?
Ti1 C5 2.317(12) . ?
Ti1 C4 2.341(11) . ?
Ti1 C1 2.346(11) . ?
Ti1 C2 2.384(10) . ?
Ti1 C3 2.417(12) . ?
Ti2 O10 1.804(7) . ?
Ti2 Cl3 2.230(4) . ?
Ti2 Cl4 2.231(4) . ?
Ti2 C55 2.312(11) . ?
Ti2 C54 2.328(11) . ?
Ti2 C53 2.378(11) . ?
Ti2 C51 2.389(10) . ?
Ti2 C52 2.390(11) . ?
S1 O1 1.410(8) . ?
S1 O2 1.429(8) . ?
S1 N1 1.628(9) . ?
S1 C14 1.739(11) . ?
S2 O3 1.407(9) . ?
S2 O4 1.428(8) . ?
S2 N2 1.635(9) . ?
S2 C64 1.777(13) . ?
F1 C10 1.353(14) . ?
F2 C12 1.368(13) . ?
F3 C60 1.334(12) . ?
F4 C62 1.348(12) . ?
N1 C13 1.433(13) . ?
N1 H1 0.8700 . ?
N2 C63 1.436(13) . ?
N2 H2 0.8700 . ?
C1 C5 1.379(15) . ?
C1 C2 1.410(14) . ?
C1 C6 1.475(15) . ?
C2 C3 1.415(14) . ?
C2 C8 1.475(14) . ?
C3 C4 1.405(15) . ?
C3 C7 1.475(15) . ?
C4 C5 1.391(15) . ?
C4 H4 0.9400 . ?
C5 H5 0.9400 . ?
C6 H6A 0.9700 . ?
C6 H6B 0.9700 . ?
C6 H6C 0.9700 . ?
C7 H7A 0.9700 . ?
C7 H7B 0.9700 . ?
C7 H7C 0.9700 . ?
C8 C13 1.392(14) . ?
C8 C9 1.407(15) . ?
C9 C10 1.345(16) . ?
C9 H9 0.9400 . ?
C10 C11 1.350(16) . ?
C11 C12 1.367(16) . ?
C11 H11 0.9400 . ?
C12 C13 1.360(15) . ?
C14 C15 1.353(15) . ?
C14 C19 1.390(16) . ?
C15 C16 1.368(16) . ?
C15 H15 0.9400 . ?
C16 C17 1.372(16) . ?
C16 H16 0.9400 . ?
C17 C18 1.363(16) . ?
C17 C20 1.502(16) . ?
C18 C19 1.374(17) . ?
C18 H18 0.9400 . ?
C19 H19 0.9400 . ?
C20 H20A 0.9700 . ?
C20 H20B 0.9700 . ?
C20 H20C 0.9700 . ?
C51 C52 1.412(14) . ?
C51 C55 1.446(15) . ?
C51 C56 1.465(14) . ?
C52 C53 1.422(14) . ?
C52 C58 1.486(15) . ?
C53 C54 1.387(14) . ?
C53 C57 1.509(15) . ?
C54 C55 1.419(15) . ?
C54 H54 0.9400 . ?
C55 H55 0.9400 . ?
C56 H56A 0.9700 . ?
C56 H56B 0.9700 . ?
C56 H56C 0.9700 . ?
C57 H57A 0.9700 . ?
C57 H57B 0.9700 . ?
C57 H57C 0.9700 . ?
C58 C59 1.391(15) . ?
C58 C63 1.394(15) . ?
C59 C60 1.383(15) . ?
C59 H59 0.9400 . ?
C60 C61 1.382(16) . ?
C61 C62 1.378(16) . ?
C61 H61 0.9400 . ?
C62 C63 1.335(15) . ?
C64 C65 1.339(15) . ?
C64 C69 1.401(17) . ?
C65 C66 1.420(17) . ?
C65 H65 0.9400 . ?
C66 C67 1.35(2) . ?
C66 H66 0.9400 . ?
C67 C68 1.36(2) . ?
C67 C70 1.51(2) . ?
C68 C69 1.37(2) . ?
C68 H68 0.9400 . ?
C69 H69 0.9400 . ?
C70 H70A 0.9700 . ?
C70 H70B 0.9700 . ?
C70 H70C 0.9700 . ?

loop_
_geom_torsion_atom_site_label_1
_geom_torsion_atom_site_label_2
_geom_torsion_atom_site_label_3
_geom_torsion_atom_site_label_4
_geom_torsion
_geom_torsion_site_symmetry_1
_geom_torsion_site_symmetry_2
_geom_torsion_site_symmetry_3
_geom_torsion_site_symmetry_4
_geom_torsion_publ_flag
Cl1 Ti1 O10 Ti2 8.3(13) . . . . ?
Cl2 Ti1 O10 Ti2 116.0(13) . . . . ?
C5 Ti1 O10 Ti2 -150.6(13) . . . . ?
C4 Ti1 O10 Ti2 -128.8(13) . . . . ?
C1 Ti1 O10 Ti2 -130.2(13) . . . . ?
C2 Ti1 O10 Ti2 -96.5(13) . . . . ?
C3 Ti1 O10 Ti2 -85.9(14) . . . . ?
Cl3 Ti2 O10 Ti1 -2.0(13) . . . . ?
Cl4 Ti2 O10 Ti1 104.3(13) . . . . ?
C55 Ti2 O10 Ti1 -161.5(12) . . . . ?
C54 Ti2 O10 Ti1 -138.3(12) . . . . ?
C53 Ti2 O10 Ti1 -94.8(13) . . . . ?
C51 Ti2 O10 Ti1 -138.3(13) . . . . ?
C52 Ti2 O10 Ti1 -104.8(13) . . . . ?
O1 S1 N1 C13 51.2(9) . . . . ?
O2 S1 N1 C13 -179.4(8) . . . . ?
C14 S1 N1 C13 -63.5(9) . . . . ?
O3 S2 N2 C63 59.5(10) . . . . ?
O4 S2 N2 C63 -170.8(9) . . . . ?
C64 S2 N2 C63 -54.9(10) . . . . ?
O10 Ti1 C1 C5 -145.2(7) . . . . ?
Cl1 Ti1 C1 C5 110.7(7) . . . . ?
Cl2 Ti1 C1 C5 -43.4(7) . . . . ?
C4 Ti1 C1 C5 35.8(7) . . . . ?
C2 Ti1 C1 C5 111.5(10) . . . . ?
C3 Ti1 C1 C5 76.3(7) . . . . ?
O10 Ti1 C1 C2 103.4(7) . . . . ?
Cl1 Ti1 C1 C2 -0.8(9) . . . . ?
Cl2 Ti1 C1 C2 -154.9(6) . . . . ?
C5 Ti1 C1 C2 -111.5(10) . . . . ?
C4 Ti1 C1 C2 -75.7(7) . . . . ?
C3 Ti1 C1 C2 -35.2(6) . . . . ?
O10 Ti1 C1 C6 -22.7(9) . . . . ?
Cl1 Ti1 C1 C6 -126.8(8) . . . . ?
Cl2 Ti1 C1 C6 79.1(9) . . . . ?
C5 Ti1 C1 C6 122.5(13) . . . . ?
C4 Ti1 C1 C6 158.3(11) . . . . ?
C2 Ti1 C1 C6 -126.1(12) . . . . ?
C3 Ti1 C1 C6 -161.3(11) . . . . ?
C5 C1 C2 C3 -1.8(13) . . . . ?
C6 C1 C2 C3 -179.6(11) . . . . ?
Ti1 C1 C2 C3 63.9(8) . . . . ?
C5 C1 C2 C8 175.9(10) . . . . ?
C6 C1 C2 C8 -1.9(18) . . . . ?
Ti1 C1 C2 C8 -118.4(10) . . . . ?
C5 C1 C2 Ti1 -65.7(8) . . . . ?
C6 C1 C2 Ti1 116.5(12) . . . . ?
O10 Ti1 C2 C1 -76.0(7) . . . . ?
Cl1 Ti1 C2 C1 179.5(6) . . . . ?
Cl2 Ti1 C2 C1 41.1(9) . . . . ?
C5 Ti1 C2 C1 39.4(6) . . . . ?
C4 Ti1 C2 C1 81.5(7) . . . . ?
C3 Ti1 C2 C1 119.3(9) . . . . ?
O10 Ti1 C2 C3 164.8(7) . . . . ?
Cl1 Ti1 C2 C3 60.2(7) . . . . ?
Cl2 Ti1 C2 C3 -78.2(8) . . . . ?
C5 Ti1 C2 C3 -79.8(7) . . . . ?
C4 Ti1 C2 C3 -37.8(6) . . . . ?
C1 Ti1 C2 C3 -119.3(9) . . . . ?
O10 Ti1 C2 C8 42.7(9) . . . . ?
Cl1 Ti1 C2 C8 -61.8(9) . . . . ?
Cl2 Ti1 C2 C8 159.7(6) . . . . ?
C5 Ti1 C2 C8 158.1(11) . . . . ?
C4 Ti1 C2 C8 -159.8(11) . . . . ?
C1 Ti1 C2 C8 118.7(12) . . . . ?
C3 Ti1 C2 C8 -122.1(12) . . . . ?
C1 C2 C3 C4 0.0(13) . . . . ?
C8 C2 C3 C4 -177.6(10) . . . . ?
Ti1 C2 C3 C4 62.2(8) . . . . ?
C1 C2 C3 C7 174.0(11) . . . . ?
C8 C2 C3 C7 -3.6(19) . . . . ?
Ti1 C2 C3 C7 -123.8(12) . . . . ?
C1 C2 C3 Ti1 -62.1(8) . . . . ?
C8 C2 C3 Ti1 120.2(11) . . . . ?
O10 Ti1 C3 C4 -133.7(7) . . . . ?
Cl1 Ti1 C3 C4 123.0(7) . . . . ?
Cl2 Ti1 C3 C4 19.2(8) . . . . ?
C5 Ti1 C3 C4 -38.3(7) . . . . ?
C1 Ti1 C3 C4 -79.2(7) . . . . ?
C2 Ti1 C3 C4 -114.8(10) . . . . ?
O10 Ti1 C3 C2 -18.9(8) . . . . ?
Cl1 Ti1 C3 C2 -122.2(6) . . . . ?
Cl2 Ti1 C3 C2 133.9(6) . . . . ?
C5 Ti1 C3 C2 76.5(7) . . . . ?
C4 Ti1 C3 C2 114.8(10) . . . . ?
C1 Ti1 C3 C2 35.6(6) . . . . ?
O10 Ti1 C3 C7 105.5(10) . . . . ?
Cl1 Ti1 C3 C7 2.2(10) . . . . ?
Cl2 Ti1 C3 C7 -101.6(10) . . . . ?
C5 Ti1 C3 C7 -159.1(12) . . . . ?
C4 Ti1 C3 C7 -120.8(13) . . . . ?
C1 Ti1 C3 C7 160.0(12) . . . . ?
C2 Ti1 C3 C7 124.4(13) . . . . ?
C2 C3 C4 C5 1.8(12) . . . . ?
C7 C3 C4 C5 -172.4(11) . . . . ?
Ti1 C3 C4 C5 65.1(8) . . . . ?
C2 C3 C4 Ti1 -63.3(8) . . . . ?
C7 C3 C4 Ti1 122.6(12) . . . . ?
O10 Ti1 C4 C5 -37.0(11) . . . . ?
Cl1 Ti1 C4 C5 -174.0(7) . . . . ?
Cl2 Ti1 C4 C5 80.8(7) . . . . ?
C1 Ti1 C4 C5 -35.4(7) . . . . ?
C2 Ti1 C4 C5 -76.7(7) . . . . ?
C3 Ti1 C4 C5 -114.4(10) . . . . ?
O10 Ti1 C4 C3 77.5(9) . . . . ?
Cl1 Ti1 C4 C3 -59.5(7) . . . . ?
Cl2 Ti1 C4 C3 -164.7(6) . . . . ?
C5 Ti1 C4 C3 114.4(10) . . . . ?
C1 Ti1 C4 C3 79.0(7) . . . . ?
C2 Ti1 C4 C3 37.7(6) . . . . ?
C2 C1 C5 C4 3.0(13) . . . . ?
C6 C1 C5 C4 -179.2(11) . . . . ?
Ti1 C1 C5 C4 -64.5(9) . . . . ?
C2 C1 C5 Ti1 67.5(7) . . . . ?
C6 C1 C5 Ti1 -114.6(11) . . . . ?
C3 C4 C5 C1 -3.1(14) . . . . ?
Ti1 C4 C5 C1 64.8(9) . . . . ?
C3 C4 C5 Ti1 -67.8(8) . . . . ?
O10 Ti1 C5 C1 38.1(8) . . . . ?
Cl1 Ti1 C5 C1 -110.1(7) . . . . ?
Cl2 Ti1 C5 C1 141.2(7) . . . . ?
C4 Ti1 C5 C1 -119.0(10) . . . . ?
C2 Ti1 C5 C1 -39.8(6) . . . . ?
C3 Ti1 C5 C1 -81.2(7) . . . . ?
O10 Ti1 C5 C4 157.0(7) . . . . ?
Cl1 Ti1 C5 C4 8.8(10) . . . . ?
Cl2 Ti1 C5 C4 -99.8(7) . . . . ?
C1 Ti1 C5 C4 119.0(10) . . . . ?
C2 Ti1 C5 C4 79.2(7) . . . . ?
C3 Ti1 C5 C4 37.8(7) . . . . ?
C1 C2 C8 C13 -54.9(15) . . . . ?
C3 C2 C8 C13 122.4(12) . . . . ?
Ti1 C2 C8 C13 -143.7(8) . . . . ?
C1 C2 C8 C9 123.5(12) . . . . ?
C3 C2 C8 C9 -59.2(15) . . . . ?
Ti1 C2 C8 C9 34.7(13) . . . . ?
C13 C8 C9 C10 1.8(16) . . . . ?
C2 C8 C9 C10 -176.7(11) . . . . ?
C8 C9 C10 C11 -0.7(19) . . . . ?
C8 C9 C10 F1 -179.7(10) . . . . ?
C9 C10 C11 C12 -0.5(19) . . . . ?
F1 C10 C11 C12 178.5(11) . . . . ?
C10 C11 C12 C13 1(2) . . . . ?
C10 C11 C12 F2 177.7(11) . . . . ?
C11 C12 C13 C8 0.7(18) . . . . ?
F2 C12 C13 C8 -176.6(9) . . . . ?
C11 C12 C13 N1 -174.3(11) . . . . ?
F2 C12 C13 N1 8.5(16) . . . . ?
C9 C8 C13 C12 -1.8(15) . . . . ?
C2 C8 C13 C12 176.7(10) . . . . ?
C9 C8 C13 N1 173.0(9) . . . . ?
C2 C8 C13 N1 -8.5(15) . . . . ?
S1 N1 C13 C12 95.0(11) . . . . ?
S1 N1 C13 C8 -79.8(11) . . . . ?
O1 S1 C14 C15 -19.9(11) . . . . ?
O2 S1 C14 C15 -153.4(9) . . . . ?
N1 S1 C14 C15 94.8(10) . . . . ?
O1 S1 C14 C19 163.1(10) . . . . ?
O2 S1 C14 C19 29.5(12) . . . . ?
N1 S1 C14 C19 -82.3(11) . . . . ?
C19 C14 C15 C16 -2.2(18) . . . . ?
S1 C14 C15 C16 -179.2(10) . . . . ?
C14 C15 C16 C17 -1(2) . . . . ?
C15 C16 C17 C18 2(2) . . . . ?
C15 C16 C17 C20 -177.2(12) . . . . ?
C16 C17 C18 C19 -2(2) . . . . ?
C20 C17 C18 C19 178.0(13) . . . . ?
C17 C18 C19 C14 -1(2) . . . . ?
C15 C14 C19 C18 3(2) . . . . ?
S1 C14 C19 C18 -179.9(10) . . . . ?
O10 Ti2 C51 C52 102.9(7) . . . . ?
Cl3 Ti2 C51 C52 0.3(9) . . . . ?
Cl4 Ti2 C51 C52 -152.2(6) . . . . ?
C55 Ti2 C51 C52 -115.4(10) . . . . ?
C54 Ti2 C51 C52 -77.1(7) . . . . ?
C53 Ti2 C51 C52 -36.7(6) . . . . ?
O10 Ti2 C51 C55 -141.7(7) . . . . ?
Cl3 Ti2 C51 C55 115.7(7) . . . . ?
Cl4 Ti2 C51 C55 -36.8(7) . . . . ?
C54 Ti2 C51 C55 38.3(6) . . . . ?
C53 Ti2 C51 C55 78.8(7) . . . . ?
C52 Ti2 C51 C55 115.4(10) . . . . ?
O10 Ti2 C51 C56 -22.6(9) . . . . ?
Cl3 Ti2 C51 C56 -125.2(8) . . . . ?
Cl4 Ti2 C51 C56 82.3(9) . . . . ?
C55 Ti2 C51 C56 119.1(12) . . . . ?
C54 Ti2 C51 C56 157.4(11) . . . . ?
C53 Ti2 C51 C56 -162.1(11) . . . . ?
C52 Ti2 C51 C56 -125.4(13) . . . . ?
C55 C51 C52 C53 2.0(12) . . . . ?
C56 C51 C52 C53 -177.8(10) . . . . ?
Ti2 C51 C52 C53 63.5(8) . . . . ?
C55 C51 C52 C58 -179.1(10) . . . . ?
C56 C51 C52 C58 1.1(18) . . . . ?
Ti2 C51 C52 C58 -117.6(11) . . . . ?
C55 C51 C52 Ti2 -61.6(7) . . . . ?
C56 C51 C52 Ti2 118.6(11) . . . . ?
O10 Ti2 C52 C51 -76.8(7) . . . . ?
Cl3 Ti2 C52 C51 -179.8(6) . . . . ?
Cl4 Ti2 C52 C51 47.0(10) . . . . ?
C55 Ti2 C52 C51 38.5(6) . . . . ?
C54 Ti2 C52 C51 80.8(7) . . . . ?
C53 Ti2 C52 C51 117.3(9) . . . . ?
O10 Ti2 C52 C53 165.9(7) . . . . ?
Cl3 Ti2 C52 C53 62.9(6) . . . . ?
Cl4 Ti2 C52 C53 -70.3(9) . . . . ?
C55 Ti2 C52 C53 -78.9(7) . . . . ?
C54 Ti2 C52 C53 -36.5(6) . . . . ?
C51 Ti2 C52 C53 -117.3(9) . . . . ?
O10 Ti2 C52 C58 43.8(9) . . . . ?
Cl3 Ti2 C52 C58 -59.2(9) . . . . ?
Cl4 Ti2 C52 C58 167.6(6) . . . . ?
C55 Ti2 C52 C58 159.1(11) . . . . ?
C54 Ti2 C52 C58 -158.6(11) . . . . ?
C53 Ti2 C52 C58 -122.1(13) . . . . ?
C51 Ti2 C52 C58 120.6(13) . . . . ?
C51 C52 C53 C54 -1.2(12) . . . . ?
C58 C52 C53 C54 179.9(10) . . . . ?
Ti2 C52 C53 C54 62.6(8) . . . . ?
C51 C52 C53 C57 172.8(10) . . . . ?
C58 C52 C53 C57 -6.1(18) . . . . ?
Ti2 C52 C53 C57 -123.3(11) . . . . ?
C51 C52 C53 Ti2 -63.9(8) . . . . ?
C58 C52 C53 Ti2 117.2(11) . . . . ?
O10 Ti2 C53 C54 -134.5(7) . . . . ?
Cl3 Ti2 C53 C54 124.3(7) . . . . ?
Cl4 Ti2 C53 C54 22.9(8) . . . . ?
C55 Ti2 C53 C54 -37.9(7) . . . . ?
C51 Ti2 C53 C54 -80.4(7) . . . . ?
C52 Ti2 C53 C54 -116.7(10) . . . . ?
O10 Ti2 C53 C52 -17.8(8) . . . . ?
Cl3 Ti2 C53 C52 -119.0(6) . . . . ?
Cl4 Ti2 C53 C52 139.7(6) . . . . ?
C55 Ti2 C53 C52 78.8(7) . . . . ?
C54 Ti2 C53 C52 116.7(10) . . . . ?
C51 Ti2 C53 C52 36.3(6) . . . . ?
O10 Ti2 C53 C57 105.6(10) . . . . ?
Cl3 Ti2 C53 C57 4.4(9) . . . . ?
Cl4 Ti2 C53 C57 -96.9(10) . . . . ?
C55 Ti2 C53 C57 -157.8(11) . . . . ?
C54 Ti2 C53 C57 -119.9(13) . . . . ?
C51 Ti2 C53 C57 159.7(11) . . . . ?
C52 Ti2 C53 C57 123.4(13) . . . . ?
C52 C53 C54 C55 0.0(12) . . . . ?
C57 C53 C54 C55 -174.2(10) . . . . ?
Ti2 C53 C54 C55 64.0(8) . . . . ?
C52 C53 C54 Ti2 -64.1(8) . . . . ?
C57 C53 C54 Ti2 121.8(10) . . . . ?
O10 Ti2 C54 C53 77.7(9) . . . . ?
Cl3 Ti2 C54 C53 -58.1(7) . . . . ?
Cl4 Ti2 C54 C53 -161.3(7) . . . . ?
C55 Ti2 C54 C53 116.2(10) . . . . ?
C51 Ti2 C54 C53 77.7(7) . . . . ?
C52 Ti2 C54 C53 37.0(6) . . . . ?
O10 Ti2 C54 C55 -38.5(10) . . . . ?
Cl3 Ti2 C54 C55 -174.3(6) . . . . ?
Cl4 Ti2 C54 C55 82.5(7) . . . . ?
C53 Ti2 C54 C55 -116.2(10) . . . . ?
C51 Ti2 C54 C55 -38.5(6) . . . . ?
C52 Ti2 C54 C55 -79.2(7) . . . . ?
C53 C54 C55 C51 1.3(12) . . . . ?
Ti2 C54 C55 C51 67.4(7) . . . . ?
C53 C54 C55 Ti2 -66.2(8) . . . . ?
C52 C51 C55 C54 -2.0(12) . . . . ?
C56 C51 C55 C54 177.9(10) . . . . ?
Ti2 C51 C55 C54 -66.0(7) . . . . ?
C52 C51 C55 Ti2 64.0(7) . . . . ?
C56 C51 C55 Ti2 -116.2(10) . . . . ?
O10 Ti2 C55 C54 156.7(6) . . . . ?
Cl3 Ti2 C55 C54 8.6(9) . . . . ?
Cl4 Ti2 C55 C54 -97.6(7) . . . . ?
C53 Ti2 C55 C54 36.5(6) . . . . ?
C51 Ti2 C55 C54 114.5(10) . . . . ?
C52 Ti2 C55 C54 77.6(7) . . . . ?
O10 Ti2 C55 C51 42.2(7) . . . . ?
Cl3 Ti2 C55 C51 -105.9(7) . . . . ?
Cl4 Ti2 C55 C51 147.9(6) . . . . ?
C54 Ti2 C55 C51 -114.5(10) . . . . ?
C53 Ti2 C55 C51 -78.0(7) . . . . ?
C52 Ti2 C55 C51 -36.9(6) . . . . ?
C51 C52 C58 C59 120.8(12) . . . . ?
C53 C52 C58 C59 -60.4(15) . . . . ?
Ti2 C52 C58 C59 30.3(14) . . . . ?
C51 C52 C58 C63 -59.0(15) . . . . ?
C53 C52 C58 C63 119.7(12) . . . . ?
Ti2 C52 C58 C63 -149.6(8) . . . . ?
C63 C58 C59 C60 4.0(16) . . . . ?
C52 C58 C59 C60 -175.9(10) . . . . ?
C58 C59 C60 F3 -179.4(10) . . . . ?
C58 C59 C60 C61 -0.9(18) . . . . ?
F3 C60 C61 C62 177.2(11) . . . . ?
C59 C60 C61 C62 -1.3(19) . . . . ?
C60 C61 C62 C63 0(2) . . . . ?
C60 C61 C62 F4 -179.9(11) . . . . ?
F4 C62 C63 C58 -177.0(10) . . . . ?
C61 C62 C63 C58 2.7(19) . . . . ?
F4 C62 C63 N2 4.4(17) . . . . ?
C61 C62 C63 N2 -175.9(11) . . . . ?
C59 C58 C63 C62 -4.8(16) . . . . ?
C52 C58 C63 C62 175.1(11) . . . . ?
C59 C58 C63 N2 173.8(9) . . . . ?
C52 C58 C63 N2 -6.4(16) . . . . ?
S2 N2 C63 C62 97.6(12) . . . . ?
S2 N2 C63 C58 -81.0(12) . . . . ?
O3 S2 C64 C65 -37.6(12) . . . . ?
O4 S2 C64 C65 -170.7(10) . . . . ?
N2 S2 C64 C65 77.4(11) . . . . ?
O3 S2 C64 C69 144.5(10) . . . . ?
O4 S2 C64 C69 11.4(12) . . . . ?
N2 S2 C64 C69 -100.5(11) . . . . ?
C69 C64 C65 C66 0(2) . . . . ?
S2 C64 C65 C66 -178.1(9) . . . . ?
C64 C65 C66 C67 0(2) . . . . ?
C65 C66 C67 C68 -1(2) . . . . ?
C65 C66 C67 C70 -177.5(13) . . . . ?
C66 C67 C68 C69 1(3) . . . . ?
C70 C67 C68 C69 177.7(14) . . . . ?
C67 C68 C69 C64 -1(2) . . . . ?
C65 C64 C69 C68 0(2) . . . . ?
S2 C64 C69 C68 178.3(11) . . . . ?
